data_1539653
loop_
_publ_author_name
'Effenberger, H.'

_publ_section_title
;
 Crystal chemistry of two monoclinic modifications of Bi2 Cu (Se O3)4
;
_journal_name_full 'Acta Chemica Scandinavica (43,1989-)'
_journal_page_first 967
_journal_page_last 972
_journal_volume 50
_journal_year 1996
_chemical_formula_sum 'Bi2 Cu O12 Se4'
_chemical_name_systematic 'Bi2 Cu (Se O3)4'
_space_group_IT_number 14
_symmetry_space_group_name_Hall '-P 2ybc'
_symmetry_space_group_name_H-M 'P 1 21/c 1'
_cell_angle_alpha 90
_cell_angle_beta 94.95
_cell_angle_gamma 90
_cell_formula_units_Z 2
_cell_length_a 4.44
_cell_length_b 15.852
_cell_length_c 8.094
_cell_volume 567.554
_citation_journal_id_ASTM ACHSE7
_cod_data_source_file Effenberger_ACHSE7_1996_1757.cif
_cod_data_source_block Bi2Cu1O12Se4
_cod_original_cell_volume 567.5543
_cod_original_formula_sum 'Bi2 Cu1 O12 Se4'
_cod_database_code 1539653

loop_
_symmetry_equiv_pos_as_xyz
x,y,z
-x,y+1/2,-z+1/2
-x,-y,-z
x,-y-1/2,z-1/2

loop_
_atom_site_label
_atom_site_type_symbol
_atom_site_fract_x
_atom_site_fract_y
_atom_site_fract_z
_atom_site_occupancy
_atom_site_U_iso_or_equiv
Cu1 Cu+2 0 0 0 1 0.0
Se1 Se+4 0.45076 0.43137 0.24961 1 0.0
Bi1 Bi+3 0.50023 0.22643 0.0319 1 0.0
O2 O-2 0.3333 0.4296 0.4435 1 0.0
O4 O-2 -0.0808 0.1441 0.1638 1 0.0
O1 O-2 0.7974 0.4749 0.2796 1 0.0
O6 O-2 -0.0566 0.2219 0.4642 1 0.0
O3 O-2 0.5324 0.3249 0.25 1 0.0
O5 O-2 0.402 0.1504 0.3758 1 0.0
Se2 Se+4 0.02083 0.12828 0.36588 1 0.0
